data_7716300
loop_
_publ_author_name
'Sun, Xiaofei'
'Jin, Da'
'Maier, Stefanie'
'Hinz, Alexander'
'Roesky, Peter W.'

_publ_section_title
;
 Reactivities of phosphaalkynes towards diverse bis-silylenes.
;
_journal_issue 24
_journal_name_full 'Dalton transactions (Cambridge, England : 2003)'
_journal_page_first 10220
_journal_page_last 10225
_journal_paper_doi 10.1039/d4dt01367k
_journal_volume 53
_journal_year 2024
_chemical_formula_moiety 'C45 H69 N6 P Si2'
_chemical_formula_sum 'C45 H69 N6 P Si2'
_chemical_formula_weight 781.21
_space_group_crystal_system triclinic
_space_group_IT_number 2
_space_group_name_Hall '-P 1'
_space_group_name_H-M_alt 'P -1'
_atom_sites_solution_hydrogens geom
_atom_sites_solution_primary dual
_audit_creation_date 2023-12-05
_audit_creation_method
;
Olex2 1.5
(compiled 2023.08.24 svn.re1ec1418 for OlexSys, GUI svn.r6817)
;
_audit_update_record
;
2024-04-04 deposited with the CCDC.	2024-05-29 downloaded from the CCDC.
;
_cell_angle_alpha 78.204(4)
_cell_angle_beta 74.953(4)
_cell_angle_gamma 69.055(4)
_cell_formula_units_Z 2
_cell_length_a 10.5917(5)
_cell_length_b 12.9028(6)
_cell_length_c 18.5962(9)
_cell_measurement_reflns_used 59401
_cell_measurement_temperature 100
_cell_measurement_theta_max 29.85
_cell_measurement_theta_min 3.02
_cell_volume 2274.5(2)
_computing_cell_refinement
;
X-Area Recipe 1.33.0.0 (STOE, 2015)
;
_computing_data_collection
;
X-Area Pilatus3_SV 1.31.150.0 (STOE, 2018)
;
_computing_data_reduction
;
X-Area Integrate 1.73.1.0 (STOE, 2018)
X-Area LANA 1.73.2.0 (STOE, 2018)
;
_computing_molecular_graphics 'Olex2 1.5 (Dolomanov et al., 2009)'
_computing_publication_material
;
STOE & Cie GmbH, X-Area, software package for collecting single-crystal or
multi-domain crystal data on STOE area-detector diffractometers, for image 
processing, for the correction and scaling of reflection intensities and 
for outlier rejection, version 1.84, Darmstadt 2018
;
_computing_structure_refinement 'SHELXL 2019/2 (Sheldrick, 2015)'
_computing_structure_solution 'SHELXT  (Sheldrick, 2015)'
_diffrn_ambient_temperature 100
_diffrn_detector 'EIGER2 1M CDTE'
_diffrn_detector_area_resol_mean 13.33
_diffrn_measured_fraction_theta_full 0.998
_diffrn_measured_fraction_theta_max 0.998
_diffrn_measurement_details
;
 669 frames, detector distance = 40 mm
;
_diffrn_measurement_device 'Eulerian 4-circle diffractometer'
_diffrn_measurement_device_type 'STOE STADIVARI'
_diffrn_measurement_method 'rotation method, \w scans'
_diffrn_radiation_collimation '1.2 0.6 mm diameter'
_diffrn_radiation_monochromator 'Graded multilayer mirror'
_diffrn_radiation_polarisn_norm 270
_diffrn_radiation_probe x-ray
_diffrn_radiation_type 'Mo K\a'
_diffrn_radiation_wavelength 0.71073
_diffrn_reflns_av_R_equivalents 0.0730
_diffrn_reflns_av_unetI/netI 0.0493
_diffrn_reflns_Laue_measured_fraction_full 0.998
_diffrn_reflns_Laue_measured_fraction_max 0.998
_diffrn_reflns_limit_h_max 12
_diffrn_reflns_limit_h_min -12
_diffrn_reflns_limit_k_max 15
_diffrn_reflns_limit_k_min -15
_diffrn_reflns_limit_l_max 22
_diffrn_reflns_limit_l_min -22
_diffrn_reflns_number 28140
_diffrn_reflns_point_group_measured_fraction_full 0.998
_diffrn_reflns_point_group_measured_fraction_max 0.998
_diffrn_reflns_theta_full 25.242
_diffrn_reflns_theta_max 25.499
_diffrn_reflns_theta_min 3.015
_diffrn_source Axo_Mo
_diffrn_source_current 0.830
_diffrn_source_power 0.050
_diffrn_source_voltage 60
_exptl_absorpt_coefficient_mu 0.150
_exptl_absorpt_correction_T_max 1.0000
_exptl_absorpt_correction_T_min 0.4160
_exptl_absorpt_correction_type multi-scan
_exptl_absorpt_process_details
;
STOE LANA, absorption correction by scaling of reflection intensities.
J. Koziskova, F. Hahn, J. Richter, J. Kozisek, "Comparison of different
absorption corrections on the model structure of tetrakis(\m~2~-acetato)-
diaqua-di-copper(II)", Acta Chimica Slovaca, vol. 9, no. 2, 2016, pp. 136 - 140.
;
_exptl_crystal_colour yellow
_exptl_crystal_colour_primary yellow
_exptl_crystal_density_diffrn 1.141
_exptl_crystal_density_method 'not measured'
_exptl_crystal_description plate
_exptl_crystal_F_000 848
_exptl_crystal_size_max 0.173
_exptl_crystal_size_mid 0.121
_exptl_crystal_size_min 0.092
_refine_diff_density_max 0.925
_refine_diff_density_min -0.829
_refine_diff_density_rms 0.098
_refine_ls_extinction_method none
_refine_ls_goodness_of_fit_ref 1.043
_refine_ls_hydrogen_treatment constr
_refine_ls_matrix_type full
_refine_ls_number_parameters 544
_refine_ls_number_reflns 8474
_refine_ls_number_restraints 106
_refine_ls_restrained_S_all 1.040
_refine_ls_R_factor_all 0.0771
_refine_ls_R_factor_gt 0.0705
_refine_ls_shift/su_max 0.001
_refine_ls_shift/su_mean 0.000
_refine_ls_structure_factor_coef Fsqd
_refine_ls_weighting_details 'w=1/[\s^2^(Fo^2^)+(0.1492P)^2^+0.4705P] where P=(Fo^2^+2Fc^2^)/3'
_refine_ls_weighting_scheme calc
_refine_ls_wR_factor_gt 0.1848
_refine_ls_wR_factor_ref 0.1957
_reflns_Friedel_coverage 0.000
_reflns_number_gt 7312
_reflns_number_total 8474
_reflns_threshold_expression 'I > 2\s(I)'
_cod_data_source_file d4dt01367k2.cif
_cod_data_source_block xf456b-tol
_cod_depositor_comments 'Adding full bibliography for 7716299--7716302.cif.'
_cod_database_code 7716300
_shelx_shelxl_version_number 2019/2
_audit_contact_author
;
      Prof. Dr. Peter W. Roesky
      Karlsruher Institut fuer Technologie (KIT), CS
      Institut fuer Anorganische Chemie (AOC)
      Lehrstuhl fuer Anorganische Funktionsmaterialien
      Engesserstr. 15, Geb. 30.45
      76131 Karlsruhe 
      Bundesrepublik Deutschland
;
_audit_contact_letter
;
;
_shelx_space_group_comment
;
The symmetry employed for this shelxl refinement is uniquely defined
by the following loop, which should always be used as a source of
symmetry information in preference to the above space-group names.
They are only intended as comments.
;
_olex2_refinement_description
;
1. Fixed Uiso
 At 1.2 times of:
  All C(H) groups, All C(H,H) groups
 At 1.5 times of:
  All C(H,H,H) groups
2. Restrained distances
 N2-C17A \\sim N2-C17B
 with sigma of 0.02
 C20A-C18A \\sim C19B-C18B
 with sigma of 0.04
 C17A-C20A \\sim C17B-C19B
 with sigma of 0.02
 C17A-C18A \\sim C17B-C18B
 with sigma of 0.02
 C17A-C19A \\sim C17B-C20B
 with sigma of 0.02
 C20A-C19A \\sim C19B-C20B
 with sigma of 0.04
 C18A-C19A \\sim C18B-C20B
 with sigma of 0.04
 N2-C20A \\sim N2-C19B
 with sigma of 0.04
 N2-C18A \\sim N2-C18B
 with sigma of 0.04
 N2-C19A \\sim N2-C20B
 with sigma of 0.04
3. Uiso/Uaniso restraints and constraints
C17B \\sim C18B \\sim C19B \\sim C20B \\sim C18A \\sim C19A \\sim C17A \\sim
C20A: within 2A with sigma of 0.01 and sigma for terminal atoms of 0.02 within
2A
4. Others
 Sof(C17B)=Sof(C18B)=Sof(H18A)=Sof(H18B)=Sof(H18C)=Sof(C19B)=Sof(H19A)=
 Sof(H19B)=Sof(H19C)=Sof(C20B)=Sof(H20A)=Sof(H20B)=Sof(H20C)=1-FVAR(1)
 Sof(C18A)=Sof(H18D)=Sof(H18E)=Sof(H18F)=Sof(C19A)=Sof(H19D)=Sof(H19E)=
 Sof(H19F)=Sof(C17A)=Sof(C20A)=Sof(H20D)=Sof(H20E)=Sof(H20F)=FVAR(1)
5.a Ternary CH refined with riding coordinates:
 C1(H1)
5.b Secondary CH2 refined with riding coordinates:
 C21(H21A,H21B), C29(H29A,H29B)
5.c Aromatic/amide H refined with riding coordinates:
 C12(H12), C13(H13), C14(H14), C15(H15), C16(H16), C24(H24), C25(H25),
 C26(H26), C41(H41), C42(H42), C43(H43), C44(H44), C45(H45)
5.d Idealised Me refined as rotating group:
 C3(H3A,H3B,H3C), C4(H4A,H4B,H4C), C5(H5A,H5B,H5C), C7(H7A,H7B,H7C), C8(H8A,
 H8B,H8C), C9(H9A,H9B,H9C), C18B(H18A,H18B,H18C), C19B(H19A,H19B,H19C),
 C20B(H20A,H20B,H20C), C22(H22A,H22B,H22C), C30(H30A,H30B,H30C), C32(H32A,H32B,
 H32C), C33(H33A,H33B,H33C), C34(H34A,H34B,H34C), C36(H36A,H36B,H36C), C37(H37A,
 H37B,H37C), C38(H38A,H38B,H38C), C18A(H18D,H18E,H18F), C19A(H19D,H19E,H19F),
 C20A(H20D,H20E,H20F)
;
_olex2_submission_special_instructions 'No special instructions were received'

loop_
_space_group_symop_operation_xyz
'x, y, z'
'-x, -y, -z'

loop_
_atom_site_label
_atom_site_type_symbol
_atom_site_fract_x
_atom_site_fract_y
_atom_site_fract_z
_atom_site_U_iso_or_equiv
_atom_site_adp_type
_atom_site_occupancy
_atom_site_site_symmetry_order
_atom_site_calc_flag
_atom_site_refinement_flags_posn
_atom_site_refinement_flags_adp
_atom_site_refinement_flags_occupancy
_atom_site_disorder_assembly
_atom_site_disorder_group
P P 0.62048(5) 0.40929(4) 0.65904(3) 0.02237(17) Uani 1 1 d . . . . .
Si1 Si 0.53228(5) 0.57387(4) 0.69104(3) 0.02206(18) Uani 1 1 d . . . . .
Si2 Si 0.73235(5) 0.32710(4) 0.80141(3) 0.02161(18) Uani 1 1 d . . . . .
N1 N 0.36477(18) 0.63216(14) 0.66247(10) 0.0256(4) Uani 1 1 d . . . . .
N2 N 0.53130(18) 0.70011(14) 0.61856(10) 0.0255(4) Uani 1 1 d D . . . .
N3 N 0.52140(18) 0.62618(14) 0.77168(10) 0.0260(4) Uani 1 1 d . . . . .
N4 N 0.86438(18) 0.31335(15) 0.84873(10) 0.0285(4) Uani 1 1 d . . . . .
N5 N 0.60995(17) 0.26131(14) 0.84799(9) 0.0227(4) Uani 1 1 d . . . . .
N6 N 0.78280(18) 0.09444(14) 0.83046(10) 0.0273(4) Uani 1 1 d . . . . .
C1 C 0.7776(2) 0.31492(16) 0.69807(11) 0.0227(4) Uani 1 1 d . . . . .
H1 H 0.779953 0.237568 0.695550 0.027 Uiso 1 1 calc R U . . .
C2 C 0.9197(2) 0.32134(19) 0.65008(12) 0.0291(5) Uani 1 1 d . . . . .
C3 C 0.9454(3) 0.4271(3) 0.65723(19) 0.0566(8) Uani 1 1 d . . . . .
H3A H 0.867758 0.492568 0.645264 0.085 Uiso 1 1 calc R U . . .
H3B H 1.030680 0.431908 0.622317 0.085 Uiso 1 1 calc R U . . .
H3C H 0.954295 0.425035 0.708698 0.085 Uiso 1 1 calc R U . . .
C4 C 0.9265(2) 0.3174(2) 0.56707(13) 0.0355(5) Uani 1 1 d . . . . .
H4A H 0.904762 0.251706 0.562385 0.053 Uiso 1 1 calc R U . . .
H4B H 1.019695 0.312752 0.538253 0.053 Uiso 1 1 calc R U . . .
H4C H 0.859577 0.385313 0.547647 0.053 Uiso 1 1 calc R U . . .
C5 C 1.0350(2) 0.2189(3) 0.67540(14) 0.0438(6) Uani 1 1 d . . . . .
H5A H 1.035353 0.219715 0.727934 0.066 Uiso 1 1 calc R U . . .
H5B H 1.124282 0.220972 0.643997 0.066 Uiso 1 1 calc R U . . .
H5C H 1.019172 0.150617 0.670448 0.066 Uiso 1 1 calc R U . . .
C6 C 0.2519(2) 0.58730(18) 0.66362(13) 0.0301(5) Uani 1 1 d . . . . .
C7 C 0.2401(2) 0.5085(2) 0.73689(14) 0.0356(5) Uani 1 1 d . . . . .
H7A H 0.167628 0.476201 0.740252 0.053 Uiso 1 1 calc R U . . .
H7B H 0.216698 0.550462 0.779530 0.053 Uiso 1 1 calc R U . . .
H7C H 0.328408 0.448468 0.737820 0.053 Uiso 1 1 calc R U . . .
C8 C 0.1131(2) 0.6812(2) 0.66402(18) 0.0449(6) Uani 1 1 d . . . . .
H8A H 0.115865 0.728178 0.615421 0.067 Uiso 1 1 calc R U . . .
H8B H 0.095759 0.726802 0.703888 0.067 Uiso 1 1 calc R U . . .
H8C H 0.039057 0.648502 0.673012 0.067 Uiso 1 1 calc R U . . .
C9 C 0.2905(2) 0.5236(2) 0.59613(14) 0.0357(5) Uani 1 1 d . . . . .
H9A H 0.380234 0.465191 0.596276 0.054 Uiso 1 1 calc R U . . .
H9B H 0.295911 0.575547 0.549784 0.054 Uiso 1 1 calc R U . . .
H9C H 0.220072 0.489347 0.599018 0.054 Uiso 1 1 calc R U . . .
C10 C 0.4051(2) 0.71110(17) 0.61222(12) 0.0255(4) Uani 1 1 d . . . . .
C11 C 0.3241(2) 0.79766(18) 0.56074(12) 0.0269(5) Uani 1 1 d . . . . .
C12 C 0.3473(2) 0.78351(18) 0.48579(12) 0.0270(5) Uani 1 1 d . . . . .
H12 H 0.410632 0.716208 0.467758 0.032 Uiso 1 1 calc R U . . .
C13 C 0.2767(2) 0.86901(19) 0.43733(12) 0.0296(5) Uani 1 1 d . . . . .
H13 H 0.292858 0.860380 0.385870 0.036 Uiso 1 1 calc R U . . .
C14 C 0.1838(2) 0.96581(19) 0.46371(13) 0.0306(5) Uani 1 1 d . . . . .
H14 H 0.136141 1.023725 0.430319 0.037 Uiso 1 1 calc R U . . .
C15 C 0.1592(2) 0.97958(18) 0.53879(13) 0.0316(5) Uani 1 1 d . . . . .
H15 H 0.094994 1.046657 0.556744 0.038 Uiso 1 1 calc R U . . .
C16 C 0.2288(2) 0.89496(19) 0.58735(13) 0.0323(5) Uani 1 1 d . . . . .
H16 H 0.211276 0.903475 0.638923 0.039 Uiso 1 1 calc R U . . .
C17B C 0.6101(12) 0.7770(10) 0.5855(7) 0.031(3) Uani 0.423(15) 1 d D U P A 2
C18B C 0.7120(12) 0.7521(9) 0.6369(7) 0.037(2) Uani 0.423(15) 1 d D U P A 2
H18A H 0.661244 0.774626 0.686382 0.056 Uiso 0.423(15) 1 calc R U P A 2
H18B H 0.777007 0.793883 0.615112 0.056 Uiso 0.423(15) 1 calc R U P A 2
H18C H 0.762989 0.671797 0.642180 0.056 Uiso 0.423(15) 1 calc R U P A 2
C19B C 0.6858(12) 0.7437(13) 0.5077(6) 0.047(2) Uani 0.423(15) 1 d D U P A 2
H19A H 0.743646 0.664995 0.512393 0.071 Uiso 0.423(15) 1 calc R U P A 2
H19B H 0.743997 0.790577 0.483570 0.071 Uiso 0.423(15) 1 calc R U P A 2
H19C H 0.618304 0.754007 0.477289 0.071 Uiso 0.423(15) 1 calc R U P A 2
C20B C 0.5247(8) 0.8999(6) 0.5835(8) 0.038(2) Uani 0.423(15) 1 d D U P A 2
H20A H 0.467443 0.919637 0.545774 0.057 Uiso 0.423(15) 1 calc R U P A 2
H20B H 0.586193 0.945295 0.570432 0.057 Uiso 0.423(15) 1 calc R U P A 2
H20C H 0.465101 0.914017 0.632862 0.057 Uiso 0.423(15) 1 calc R U P A 2
C21 C 0.4146(2) 0.73180(18) 0.79135(12) 0.0295(5) Uani 1 1 d . . . . .
H21A H 0.355053 0.759944 0.753759 0.035 Uiso 1 1 calc R U . . .
H21B H 0.459492 0.788008 0.789451 0.035 Uiso 1 1 calc R U . . .
C22 C 0.3258(2) 0.7188(2) 0.86873(13) 0.0340(5) Uani 1 1 d . . . . .
H22A H 0.277862 0.665739 0.870248 0.051 Uiso 1 1 calc R U . . .
H22B H 0.257690 0.791508 0.879814 0.051 Uiso 1 1 calc R U . . .
H22C H 0.384267 0.690817 0.906170 0.051 Uiso 1 1 calc R U . . .
C23 C 0.6342(2) 0.58460(17) 0.80933(11) 0.0242(4) Uani 1 1 d . . . . .
C24 C 0.6796(2) 0.65519(18) 0.83822(12) 0.0300(5) Uani 1 1 d . . . . .
H24 H 0.632213 0.733403 0.834536 0.036 Uiso 1 1 calc R U . . .
C25 C 0.7934(2) 0.6103(2) 0.87200(13) 0.0342(5) Uani 1 1 d . . . . .
H25 H 0.821941 0.659555 0.890945 0.041 Uiso 1 1 calc R U . . .
C26 C 0.8679(2) 0.4964(2) 0.87942(13) 0.0319(5) Uani 1 1 d . . . . .
H26 H 0.945920 0.467126 0.902372 0.038 Uiso 1 1 calc R U . . .
C27 C 0.8212(2) 0.42874(18) 0.85138(12) 0.0278(5) Uani 1 1 d . . . . .
C28 C 0.7044(2) 0.47173(17) 0.81730(11) 0.0237(4) Uani 1 1 d . . . . .
C29 C 0.9811(2) 0.2338(2) 0.87821(13) 0.0326(5) Uani 1 1 d . . . . .
H29A H 1.057937 0.265341 0.864819 0.039 Uiso 1 1 calc R U . . .
H29B H 1.012693 0.164557 0.854232 0.039 Uiso 1 1 calc R U . . .
C30 C 0.9478(3) 0.2044(3) 0.96283(16) 0.0567(8) Uani 1 1 d . . . . .
H30A H 0.873955 0.170727 0.976401 0.085 Uiso 1 1 calc R U . . .
H30B H 0.917623 0.272401 0.987018 0.085 Uiso 1 1 calc R U . . .
H30C H 1.030438 0.151119 0.979674 0.085 Uiso 1 1 calc R U . . .
C31 C 0.4980(2) 0.29211(18) 0.91672(12) 0.0280(5) Uani 1 1 d . . . . .
C32 C 0.4950(3) 0.39965(19) 0.94035(13) 0.0357(5) Uani 1 1 d . . . . .
H32A H 0.470055 0.461820 0.900882 0.054 Uiso 1 1 calc R U . . .
H32B H 0.586373 0.390823 0.948289 0.054 Uiso 1 1 calc R U . . .
H32C H 0.426585 0.415339 0.987056 0.054 Uiso 1 1 calc R U . . .
C33 C 0.3534(2) 0.3107(2) 0.90373(14) 0.0366(5) Uani 1 1 d . . . . .
H33A H 0.283754 0.337671 0.947963 0.055 Uiso 1 1 calc R U . . .
H33B H 0.348194 0.239934 0.895216 0.055 Uiso 1 1 calc R U . . .
H33C H 0.336117 0.366198 0.859744 0.055 Uiso 1 1 calc R U . . .
C34 C 0.5303(3) 0.19879(19) 0.98155(12) 0.0322(5) Uani 1 1 d . . . . .
H34A H 0.621435 0.188661 0.990473 0.048 Uiso 1 1 calc R U . . .
H34B H 0.530025 0.128941 0.968650 0.048 Uiso 1 1 calc R U . . .
H34C H 0.460147 0.219057 1.027007 0.048 Uiso 1 1 calc R U . . .
C35 C 0.8558(2) -0.02114(18) 0.81096(14) 0.0326(5) Uani 1 1 d . . . . .
C36 C 1.0092(2) -0.0403(2) 0.80580(15) 0.0394(6) Uani 1 1 d . . . . .
H36A H 1.023010 -0.032442 0.854265 0.059 Uiso 1 1 calc R U . . .
H36B H 1.038921 0.014980 0.767017 0.059 Uiso 1 1 calc R U . . .
H36C H 1.063739 -0.115722 0.792819 0.059 Uiso 1 1 calc R U . . .
C37 C 0.8147(3) -0.1066(2) 0.87421(19) 0.0525(8) Uani 1 1 d . . . . .
H37A H 0.888717 -0.178773 0.871792 0.079 Uiso 1 1 calc R U . . .
H37B H 0.729537 -0.115214 0.868690 0.079 Uiso 1 1 calc R U . . .
H37C H 0.799482 -0.080693 0.922697 0.079 Uiso 1 1 calc R U . . .
C38 C 0.8376(3) -0.0364(2) 0.73502(18) 0.0547(8) Uani 1 1 d . . . . .
H38A H 0.862802 0.021027 0.696381 0.082 Uiso 1 1 calc R U . . .
H38B H 0.741003 -0.029203 0.738303 0.082 Uiso 1 1 calc R U . . .
H38C H 0.897224 -0.110635 0.721850 0.082 Uiso 1 1 calc R U . . .
C39 C 0.6542(2) 0.14829(17) 0.83441(11) 0.0246(4) Uani 1 1 d . . . . .
C40 C 0.5454(2) 0.11135(17) 0.81846(12) 0.0258(4) Uani 1 1 d . . . . .
C41 C 0.4926(2) 0.02984(18) 0.86363(13) 0.0310(5) Uani 1 1 d . . . . .
H41 H 0.527385 -0.008137 0.907410 0.037 Uiso 1 1 calc R U . . .
C42 C 0.3898(2) 0.00359(19) 0.84537(14) 0.0360(5) Uani 1 1 d . . . . .
H42 H 0.353315 -0.051125 0.877109 0.043 Uiso 1 1 calc R U . . .
C43 C 0.3400(2) 0.0571(2) 0.78081(15) 0.0372(6) Uani 1 1 d . . . . .
H43 H 0.271665 0.037311 0.767417 0.045 Uiso 1 1 calc R U . . .
C44 C 0.3901(2) 0.1390(2) 0.73615(13) 0.0341(5) Uani 1 1 d . . . . .
H44 H 0.355578 0.176087 0.692160 0.041 Uiso 1 1 calc R U . . .
C45 C 0.4905(2) 0.16747(18) 0.75505(12) 0.0280(5) Uani 1 1 d . . . . .
H45 H 0.522307 0.225570 0.724765 0.034 Uiso 1 1 calc R U . . .
C18A C 0.7560(8) 0.7199(7) 0.6136(5) 0.0361(16) Uani 0.577(15) 1 d D U P A 1
H18D H 0.737072 0.707164 0.668561 0.054 Uiso 0.577(15) 1 calc R U P A 1
H18E H 0.812551 0.769439 0.596009 0.054 Uiso 0.577(15) 1 calc R U P A 1
H18F H 0.805780 0.648291 0.593594 0.054 Uiso 0.577(15) 1 calc R U P A 1
C19A C 0.5476(8) 0.8895(6) 0.6144(5) 0.0391(16) Uani 0.577(15) 1 d D U P A 1
H19D H 0.458860 0.924464 0.598514 0.059 Uiso 0.577(15) 1 calc R U P A 1
H19E H 0.606064 0.937022 0.593205 0.059 Uiso 0.577(15) 1 calc R U P A 1
H19F H 0.531812 0.880614 0.669302 0.059 Uiso 0.577(15) 1 calc R U P A 1
C17A C 0.6197(9) 0.7742(6) 0.5865(5) 0.0254(19) Uani 0.577(15) 1 d D U P A 1
C20A C 0.6530(8) 0.7902(7) 0.5004(4) 0.0315(14) Uani 0.577(15) 1 d D U P A 1
H20D H 0.692388 0.716901 0.482046 0.047 Uiso 0.577(15) 1 calc R U P A 1
H20E H 0.719792 0.830972 0.482404 0.047 Uiso 0.577(15) 1 calc R U P A 1
H20F H 0.568195 0.832817 0.481784 0.047 Uiso 0.577(15) 1 calc R U P A 1

loop_
_atom_site_aniso_label
_atom_site_aniso_U_11
_atom_site_aniso_U_22
_atom_site_aniso_U_33
_atom_site_aniso_U_23
_atom_site_aniso_U_13
_atom_site_aniso_U_12
P 0.0241(3) 0.0190(3) 0.0268(3) 0.0044(2) -0.0163(2) -0.0063(2)
Si1 0.0244(3) 0.0182(3) 0.0254(3) 0.0054(2) -0.0151(2) -0.0065(2)
Si2 0.0236(3) 0.0194(3) 0.0249(3) 0.0045(2) -0.0158(2) -0.0069(2)
N1 0.0268(9) 0.0196(9) 0.0313(9) 0.0057(7) -0.0162(7) -0.0064(7)
N2 0.0295(9) 0.0204(9) 0.0297(9) 0.0064(7) -0.0175(7) -0.0088(7)
N3 0.0312(9) 0.0183(9) 0.0291(9) 0.0033(7) -0.0160(8) -0.0052(7)
N4 0.0291(9) 0.0242(9) 0.0354(10) 0.0014(7) -0.0224(8) -0.0039(7)
N5 0.0270(9) 0.0179(8) 0.0236(8) 0.0043(6) -0.0125(7) -0.0063(7)
N6 0.0320(10) 0.0193(9) 0.0325(10) 0.0050(7) -0.0215(8) -0.0047(7)
C1 0.0222(9) 0.0187(10) 0.0283(10) 0.0051(8) -0.0132(8) -0.0066(8)
C2 0.0232(10) 0.0348(12) 0.0305(11) 0.0015(9) -0.0115(9) -0.0097(9)
C3 0.0460(15) 0.0665(19) 0.070(2) -0.0192(16) 0.0082(14) -0.0420(15)
C4 0.0265(11) 0.0449(14) 0.0303(12) 0.0072(10) -0.0110(9) -0.0085(10)
C5 0.0239(11) 0.0663(18) 0.0305(12) 0.0006(11) -0.0149(9) 0.0011(11)
C6 0.0245(10) 0.0265(11) 0.0423(13) 0.0055(9) -0.0186(9) -0.0087(9)
C7 0.0292(11) 0.0345(13) 0.0431(13) 0.0062(10) -0.0114(10) -0.0135(10)
C8 0.0291(12) 0.0330(13) 0.0732(19) 0.0032(12) -0.0243(12) -0.0062(10)
C9 0.0393(12) 0.0343(13) 0.0439(13) 0.0016(10) -0.0238(11) -0.0169(10)
C10 0.0288(10) 0.0224(10) 0.0275(11) 0.0017(8) -0.0164(9) -0.0059(8)
C11 0.0287(10) 0.0223(10) 0.0316(11) 0.0046(8) -0.0183(9) -0.0061(9)
C12 0.0264(10) 0.0236(10) 0.0325(11) 0.0034(9) -0.0153(9) -0.0072(9)
C13 0.0344(11) 0.0313(12) 0.0280(11) 0.0044(9) -0.0183(9) -0.0122(10)
C14 0.0308(11) 0.0276(11) 0.0365(12) 0.0096(9) -0.0211(9) -0.0105(9)
C15 0.0317(11) 0.0223(11) 0.0391(12) 0.0018(9) -0.0173(10) -0.0027(9)
C16 0.0369(12) 0.0262(11) 0.0321(11) 0.0011(9) -0.0176(10) -0.0032(10)
C17B 0.026(4) 0.034(5) 0.032(4) 0.008(4) -0.021(4) -0.003(4)
C18B 0.040(5) 0.030(4) 0.051(5) 0.015(3) -0.027(4) -0.019(4)
C19B 0.036(5) 0.068(7) 0.042(4) -0.008(5) -0.005(3) -0.023(5)
C20B 0.037(3) 0.023(3) 0.056(6) 0.017(3) -0.020(4) -0.016(3)
C21 0.0368(11) 0.0198(10) 0.0302(11) 0.0014(8) -0.0162(9) -0.0032(9)
C22 0.0349(12) 0.0301(12) 0.0345(12) 0.0010(9) -0.0159(10) -0.0041(10)
C23 0.0283(10) 0.0236(10) 0.0237(10) 0.0044(8) -0.0130(8) -0.0104(8)
C24 0.0421(12) 0.0218(10) 0.0320(11) 0.0040(9) -0.0168(10) -0.0149(9)
C25 0.0438(13) 0.0359(13) 0.0350(12) -0.0009(10) -0.0172(10) -0.0224(11)
C26 0.0324(11) 0.0355(12) 0.0360(12) -0.0009(10) -0.0205(10) -0.0131(10)
C27 0.0278(11) 0.0292(11) 0.0299(11) 0.0014(9) -0.0158(9) -0.0093(9)
C28 0.0264(10) 0.0241(10) 0.0250(10) 0.0021(8) -0.0139(8) -0.0100(8)
C29 0.0287(11) 0.0340(12) 0.0362(12) 0.0014(9) -0.0232(9) -0.0030(9)
C30 0.0573(17) 0.065(2) 0.0385(15) 0.0068(13) -0.0275(13) -0.0031(15)
C31 0.0330(11) 0.0258(11) 0.0239(10) 0.0059(8) -0.0094(9) -0.0105(9)
C32 0.0470(14) 0.0259(12) 0.0314(12) 0.0010(9) -0.0038(10) -0.0138(10)
C33 0.0323(12) 0.0397(13) 0.0347(12) 0.0005(10) -0.0104(10) -0.0082(10)
C34 0.0445(13) 0.0286(12) 0.0245(11) 0.0073(9) -0.0140(9) -0.0139(10)
C35 0.0349(12) 0.0206(11) 0.0459(13) 0.0005(9) -0.0287(10) -0.0015(9)
C36 0.0364(12) 0.0297(12) 0.0505(15) -0.0021(10) -0.0259(11) 0.0016(10)
C37 0.0492(15) 0.0212(12) 0.089(2) 0.0161(13) -0.0389(15) -0.0078(11)
C38 0.0510(16) 0.0423(15) 0.072(2) -0.0254(14) -0.0462(15) 0.0166(13)
C39 0.0337(11) 0.0179(10) 0.0232(10) 0.0088(8) -0.0165(8) -0.0083(9)
C40 0.0294(11) 0.0207(10) 0.0290(11) 0.0016(8) -0.0131(9) -0.0074(8)
C41 0.0381(12) 0.0232(11) 0.0341(12) 0.0032(9) -0.0134(10) -0.0121(9)
C42 0.0375(12) 0.0276(12) 0.0462(14) 0.0001(10) -0.0088(10) -0.0169(10)
C43 0.0290(11) 0.0362(13) 0.0537(15) -0.0074(11) -0.0157(11) -0.0130(10)
C44 0.0309(11) 0.0363(13) 0.0378(13) -0.0002(10) -0.0179(10) -0.0086(10)
C45 0.0279(10) 0.0244(11) 0.0332(11) 0.0048(9) -0.0155(9) -0.0083(9)
C18A 0.035(3) 0.042(4) 0.038(3) 0.019(2) -0.023(3) -0.022(3)
C19A 0.039(3) 0.033(3) 0.045(4) -0.001(3) -0.005(3) -0.015(2)
C17A 0.028(3) 0.019(3) 0.031(3) 0.009(3) -0.009(3) -0.015(3)
C20A 0.032(3) 0.033(3) 0.031(2) 0.006(2) -0.010(2) -0.016(3)

loop_
_atom_type_symbol
_atom_type_description
_atom_type_scat_dispersion_real
_atom_type_scat_dispersion_imag
_atom_type_scat_source
C C 0.0033 0.0016 'International Tables Vol C Tables 4.2.6.8 and 6.1.1.4'
H H 0.0000 0.0000 'International Tables Vol C Tables 4.2.6.8 and 6.1.1.4'
N N 0.0061 0.0033 'International Tables Vol C Tables 4.2.6.8 and 6.1.1.4'
P P 0.1023 0.0942 'International Tables Vol C Tables 4.2.6.8 and 6.1.1.4'
Si Si 0.0817 0.0704 'International Tables Vol C Tables 4.2.6.8 and 6.1.1.4'

loop_
_exptl_crystal_face_index_h
_exptl_crystal_face_index_k
_exptl_crystal_face_index_l
_exptl_crystal_face_perp_dist
5 0 3 0.1040
-7 -1 1 0.0690
0 1 -5 0.0480
0 -1 5 0.0440
0 2 1 0.0230
0 -2 -1 0.0740
5 4 3 0.0900
2 1 1 0.0990

loop_
_geom_angle_atom_site_label_1
_geom_angle_atom_site_label_2
_geom_angle_atom_site_label_3
_geom_angle
_geom_angle_site_symmetry_1
_geom_angle_site_symmetry_3
_geom_angle_publ_flag
C1 P Si1 116.28(7) . . ?
N1 Si1 P 105.65(6) . . ?
N1 Si1 N2 70.42(8) . . ?
N2 Si1 P 120.65(6) . . ?
N3 Si1 P 132.14(6) . . ?
N3 Si1 N1 109.55(9) . . ?
N3 Si1 N2 101.32(8) . . ?
N4 Si2 C1 119.53(9) . . ?
N4 Si2 C28 75.40(9) . . ?
N5 Si2 N4 116.96(9) . . ?
N5 Si2 C1 110.76(9) . . ?
N5 Si2 C28 119.70(9) . . ?
C28 Si2 C1 110.54(9) . . ?
C6 N1 Si1 134.96(14) . . ?
C10 N1 Si1 92.09(13) . . ?
C10 N1 C6 127.92(17) . . ?
C10 N2 Si1 90.34(13) . . ?
C10 N2 C17B 127.8(5) . . ?
C10 N2 C17A 131.3(4) . . ?
C17B N2 Si1 141.1(5) . . ?
C17A N2 Si1 137.8(4) . . ?
C21 N3 Si1 120.47(14) . . ?
C23 N3 Si1 120.17(14) . . ?
C23 N3 C21 117.46(17) . . ?
C27 N4 Si2 92.14(12) . . ?
C27 N4 C29 123.99(18) . . ?
C29 N4 Si2 143.86(16) . . ?
C31 N5 Si2 128.26(14) . . ?
C39 N5 Si2 111.83(13) . . ?
C39 N5 C31 116.07(16) . . ?
C39 N6 C35 126.45(18) . . ?
P C1 H1 104.2 . . ?
Si2 C1 P 106.15(10) . . ?
Si2 C1 H1 104.2 . . ?
C2 C1 P 115.71(14) . . ?
C2 C1 Si2 120.50(14) . . ?
C2 C1 H1 104.2 . . ?
C3 C2 C1 112.02(19) . . ?
C3 C2 C4 109.0(2) . . ?
C3 C2 C5 109.3(2) . . ?
C4 C2 C1 110.06(17) . . ?
C5 C2 C1 109.15(18) . . ?
C5 C2 C4 107.18(19) . . ?
C2 C3 H3A 109.5 . . ?
C2 C3 H3B 109.5 . . ?
C2 C3 H3C 109.5 . . ?
H3A C3 H3B 109.5 . . ?
H3A C3 H3C 109.5 . . ?
H3B C3 H3C 109.5 . . ?
C2 C4 H4A 109.5 . . ?
C2 C4 H4B 109.5 . . ?
C2 C4 H4C 109.5 . . ?
H4A C4 H4B 109.5 . . ?
H4A C4 H4C 109.5 . . ?
H4B C4 H4C 109.5 . . ?
C2 C5 H5A 109.5 . . ?
C2 C5 H5B 109.5 . . ?
C2 C5 H5C 109.5 . . ?
H5A C5 H5B 109.5 . . ?
H5A C5 H5C 109.5 . . ?
H5B C5 H5C 109.5 . . ?
N1 C6 C7 106.17(17) . . ?
N1 C6 C8 111.37(18) . . ?
N1 C6 C9 109.50(18) . . ?
C7 C6 C8 108.4(2) . . ?
C9 C6 C7 110.57(19) . . ?
C9 C6 C8 110.7(2) . . ?
C6 C7 H7A 109.5 . . ?
C6 C7 H7B 109.5 . . ?
C6 C7 H7C 109.5 . . ?
H7A C7 H7B 109.5 . . ?
H7A C7 H7C 109.5 . . ?
H7B C7 H7C 109.5 . . ?
C6 C8 H8A 109.5 . . ?
C6 C8 H8B 109.5 . . ?
C6 C8 H8C 109.5 . . ?
H8A C8 H8B 109.5 . . ?
H8A C8 H8C 109.5 . . ?
H8B C8 H8C 109.5 . . ?
C6 C9 H9A 109.5 . . ?
C6 C9 H9B 109.5 . . ?
C6 C9 H9C 109.5 . . ?
H9A C9 H9B 109.5 . . ?
H9A C9 H9C 109.5 . . ?
H9B C9 H9C 109.5 . . ?
N1 C10 C11 127.39(19) . . ?
N2 C10 N1 107.02(18) . . ?
N2 C10 C11 125.55(19) . . ?
C12 C11 C10 120.29(19) . . ?
C16 C11 C10 119.47(19) . . ?
C16 C11 C12 120.19(19) . . ?
C11 C12 H12 120.3 . . ?
C11 C12 C13 119.3(2) . . ?
C13 C12 H12 120.3 . . ?
C12 C13 H13 119.9 . . ?
C14 C13 C12 120.2(2) . . ?
C14 C13 H13 119.9 . . ?
C13 C14 H14 119.7 . . ?
C13 C14 C15 120.5(2) . . ?
C15 C14 H14 119.7 . . ?
C14 C15 H15 120.2 . . ?
C16 C15 C14 119.6(2) . . ?
C16 C15 H15 120.2 . . ?
C11 C16 H16 120.0 . . ?
C15 C16 C11 120.1(2) . . ?
C15 C16 H16 120.0 . . ?
N2 C17B C18B 104.3(8) . . ?
N2 C17B C19B 105.8(9) . . ?
N2 C17B C20B 114.6(8) . . ?
C19B C17B C18B 110.9(9) . . ?
C20B C17B C18B 108.3(8) . . ?
C20B C17B C19B 112.7(9) . . ?
C17B C18B H18A 109.5 . . ?
C17B C18B H18B 109.5 . . ?
C17B C18B H18C 109.5 . . ?
H18A C18B H18B 109.5 . . ?
H18A C18B H18C 109.5 . . ?
H18B C18B H18C 109.5 . . ?
C17B C19B H19A 109.5 . . ?
C17B C19B H19B 109.5 . . ?
C17B C19B H19C 109.5 . . ?
H19A C19B H19B 109.5 . . ?
H19A C19B H19C 109.5 . . ?
H19B C19B H19C 109.5 . . ?
C17B C20B H20A 109.5 . . ?
C17B C20B H20B 109.5 . . ?
C17B C20B H20C 109.5 . . ?
H20A C20B H20B 109.5 . . ?
H20A C20B H20C 109.5 . . ?
H20B C20B H20C 109.5 . . ?
N3 C21 H21A 109.1 . . ?
N3 C21 H21B 109.1 . . ?
N3 C21 C22 112.41(18) . . ?
H21A C21 H21B 107.9 . . ?
C22 C21 H21A 109.1 . . ?
C22 C21 H21B 109.1 . . ?
C21 C22 H22A 109.5 . . ?
C21 C22 H22B 109.5 . . ?
C21 C22 H22C 109.5 . . ?
H22A C22 H22B 109.5 . . ?
H22A C22 H22C 109.5 . . ?
H22B C22 H22C 109.5 . . ?
C24 C23 N3 122.60(19) . . ?
C28 C23 N3 119.54(18) . . ?
C28 C23 C24 117.85(19) . . ?
C23 C24 H24 120.0 . . ?
C25 C24 C23 120.1(2) . . ?
C25 C24 H24 120.0 . . ?
C24 C25 H25 118.5 . . ?
C24 C25 C26 123.1(2) . . ?
C26 C25 H25 118.5 . . ?
C25 C26 H26 122.0 . . ?
C27 C26 C25 115.96(19) . . ?
C27 C26 H26 122.0 . . ?
N4 C27 C28 104.08(17) . . ?
C26 C27 N4 133.56(19) . . ?
C26 C27 C28 122.4(2) . . ?
C23 C28 Si2 150.92(16) . . ?
C23 C28 C27 120.66(19) . . ?
C27 C28 Si2 88.36(14) . . ?
N4 C29 H29A 109.0 . . ?
N4 C29 H29B 109.0 . . ?
N4 C29 C30 113.0(2) . . ?
H29A C29 H29B 107.8 . . ?
C30 C29 H29A 109.0 . . ?
C30 C29 H29B 109.0 . . ?
C29 C30 H30A 109.5 . . ?
C29 C30 H30B 109.5 . . ?
C29 C30 H30C 109.5 . . ?
H30A C30 H30B 109.5 . . ?
H30A C30 H30C 109.5 . . ?
H30B C30 H30C 109.5 . . ?
N5 C31 C32 110.57(17) . . ?
N5 C31 C33 112.60(17) . . ?
N5 C31 C34 108.67(17) . . ?
C32 C31 C33 107.54(19) . . ?
C32 C31 C34 107.55(18) . . ?
C34 C31 C33 109.79(19) . . ?
C31 C32 H32A 109.5 . . ?
C31 C32 H32B 109.5 . . ?
C31 C32 H32C 109.5 . . ?
H32A C32 H32B 109.5 . . ?
H32A C32 H32C 109.5 . . ?
H32B C32 H32C 109.5 . . ?
C31 C33 H33A 109.5 . . ?
C31 C33 H33B 109.5 . . ?
C31 C33 H33C 109.5 . . ?
H33A C33 H33B 109.5 . . ?
H33A C33 H33C 109.5 . . ?
H33B C33 H33C 109.5 . . ?
C31 C34 H34A 109.5 . . ?
C31 C34 H34B 109.5 . . ?
C31 C34 H34C 109.5 . . ?
H34A C34 H34B 109.5 . . ?
H34A C34 H34C 109.5 . . ?
H34B C34 H34C 109.5 . . ?
N6 C35 C36 105.27(18) . . ?
N6 C35 C37 110.9(2) . . ?
N6 C35 C38 112.86(18) . . ?
C37 C35 C36 106.86(19) . . ?
C37 C35 C38 112.1(2) . . ?
C38 C35 C36 108.4(2) . . ?
C35 C36 H36A 109.5 . . ?
C35 C36 H36B 109.5 . . ?
C35 C36 H36C 109.5 . . ?
H36A C36 H36B 109.5 . . ?
H36A C36 H36C 109.5 . . ?
H36B C36 H36C 109.5 . . ?
C35 C37 H37A 109.5 . . ?
C35 C37 H37B 109.5 . . ?
C35 C37 H37C 109.5 . . ?
H37A C37 H37B 109.5 . . ?
H37A C37 H37C 109.5 . . ?
H37B C37 H37C 109.5 . . ?
C35 C38 H38A 109.5 . . ?
C35 C38 H38B 109.5 . . ?
C35 C38 H38C 109.5 . . ?
H38A C38 H38B 109.5 . . ?
H38A C38 H38C 109.5 . . ?
H38B C38 H38C 109.5 . . ?
N5 C39 C40 115.02(17) . . ?
N6 C39 N5 116.28(18) . . ?
N6 C39 C40 128.36(19) . . ?
C41 C40 C39 124.86(19) . . ?
C41 C40 C45 118.5(2) . . ?
C45 C40 C39 116.62(18) . . ?
C40 C41 H41 119.7 . . ?
C42 C41 C40 120.7(2) . . ?
C42 C41 H41 119.7 . . ?
C41 C42 H42 119.9 . . ?
C41 C42 C43 120.1(2) . . ?
C43 C42 H42 119.9 . . ?
C42 C43 H43 120.1 . . ?
C44 C43 C42 119.7(2) . . ?
C44 C43 H43 120.1 . . ?
C43 C44 H44 119.8 . . ?
C43 C44 C45 120.4(2) . . ?
C45 C44 H44 119.8 . . ?
C40 C45 H45 119.7 . . ?
C44 C45 C40 120.5(2) . . ?
C44 C45 H45 119.7 . . ?
H18D C18A H18E 109.5 . . ?
H18D C18A H18F 109.5 . . ?
H18E C18A H18F 109.5 . . ?
C17A C18A H18D 109.5 . . ?
C17A C18A H18E 109.5 . . ?
C17A C18A H18F 109.5 . . ?
H19D C19A H19E 109.5 . . ?
H19D C19A H19F 109.5 . . ?
H19E C19A H19F 109.5 . . ?
C17A C19A H19D 109.5 . . ?
C17A C19A H19E 109.5 . . ?
C17A C19A H19F 109.5 . . ?
N2 C17A C18A 108.3(6) . . ?
N2 C17A C19A 110.2(6) . . ?
N2 C17A C20A 112.7(6) . . ?
C18A C17A C19A 108.6(6) . . ?
C18A C17A C20A 108.1(6) . . ?
C20A C17A C19A 108.9(6) . . ?
C17A C20A H20D 109.5 . . ?
C17A C20A H20E 109.5 . . ?
C17A C20A H20F 109.5 . . ?
H20D C20A H20E 109.5 . . ?
H20D C20A H20F 109.5 . . ?
H20E C20A H20F 109.5 . . ?

loop_
_geom_bond_atom_site_label_1
_geom_bond_atom_site_label_2
_geom_bond_distance
_geom_bond_site_symmetry_2
_geom_bond_publ_flag
P Si1 2.1322(8) . ?
P C1 1.897(2) . ?
Si1 N1 1.8352(17) . ?
Si1 N2 1.8888(18) . ?
Si1 N3 1.7279(18) . ?
Si2 N4 1.7774(17) . ?
Si2 N5 1.7478(17) . ?
Si2 C1 1.881(2) . ?
Si2 C28 1.855(2) . ?
N1 C6 1.497(3) . ?
N1 C10 1.345(3) . ?
N2 C10 1.326(3) . ?
N2 C17B 1.461(11) . ?
N2 C17A 1.505(7) . ?
N3 C21 1.469(3) . ?
N3 C23 1.424(3) . ?
N4 C27 1.400(3) . ?
N4 C29 1.448(3) . ?
N5 C31 1.511(3) . ?
N5 C39 1.418(3) . ?
N6 C35 1.485(3) . ?
N6 C39 1.279(3) . ?
C1 H1 1.0000 . ?
C1 C2 1.558(3) . ?
C2 C3 1.521(4) . ?
C2 C4 1.537(3) . ?
C2 C5 1.533(3) . ?
C3 H3A 0.9800 . ?
C3 H3B 0.9800 . ?
C3 H3C 0.9800 . ?
C4 H4A 0.9800 . ?
C4 H4B 0.9800 . ?
C4 H4C 0.9800 . ?
C5 H5A 0.9800 . ?
C5 H5B 0.9800 . ?
C5 H5C 0.9800 . ?
C6 C7 1.530(3) . ?
C6 C8 1.534(3) . ?
C6 C9 1.527(3) . ?
C7 H7A 0.9800 . ?
C7 H7B 0.9800 . ?
C7 H7C 0.9800 . ?
C8 H8A 0.9800 . ?
C8 H8B 0.9800 . ?
C8 H8C 0.9800 . ?
C9 H9A 0.9800 . ?
C9 H9B 0.9800 . ?
C9 H9C 0.9800 . ?
C10 C11 1.485(3) . ?
C11 C12 1.389(3) . ?
C11 C16 1.389(3) . ?
C12 H12 0.9500 . ?
C12 C13 1.393(3) . ?
C13 H13 0.9500 . ?
C13 C14 1.375(3) . ?
C14 H14 0.9500 . ?
C14 C15 1.389(3) . ?
C15 H15 0.9500 . ?
C15 C16 1.385(3) . ?
C16 H16 0.9500 . ?
C17B C18B 1.531(11) . ?
C17B C19B 1.525(12) . ?
C17B C20B 1.517(11) . ?
C18B H18A 0.9800 . ?
C18B H18B 0.9800 . ?
C18B H18C 0.9800 . ?
C19B H19A 0.9800 . ?
C19B H19B 0.9800 . ?
C19B H19C 0.9800 . ?
C20B H20A 0.9800 . ?
C20B H20B 0.9800 . ?
C20B H20C 0.9800 . ?
C21 H21A 0.9900 . ?
C21 H21B 0.9900 . ?
C21 C22 1.515(3) . ?
C22 H22A 0.9800 . ?
C22 H22B 0.9800 . ?
C22 H22C 0.9800 . ?
C23 C24 1.413(3) . ?
C23 C28 1.375(3) . ?
C24 H24 0.9500 . ?
C24 C25 1.389(3) . ?
C25 H25 0.9500 . ?
C25 C26 1.396(3) . ?
C26 H26 0.9500 . ?
C26 C27 1.380(3) . ?
C27 C28 1.419(3) . ?
C29 H29A 0.9900 . ?
C29 H29B 0.9900 . ?
C29 C30 1.519(4) . ?
C30 H30A 0.9800 . ?
C30 H30B 0.9800 . ?
C30 H30C 0.9800 . ?
C31 C32 1.527(3) . ?
C31 C33 1.538(3) . ?
C31 C34 1.532(3) . ?
C32 H32A 0.9800 . ?
C32 H32B 0.9800 . ?
C32 H32C 0.9800 . ?
C33 H33A 0.9800 . ?
C33 H33B 0.9800 . ?
C33 H33C 0.9800 . ?
C34 H34A 0.9800 . ?
C34 H34B 0.9800 . ?
C34 H34C 0.9800 . ?
C35 C36 1.534(3) . ?
C35 C37 1.528(4) . ?
C35 C38 1.533(3) . ?
C36 H36A 0.9800 . ?
C36 H36B 0.9800 . ?
C36 H36C 0.9800 . ?
C37 H37A 0.9800 . ?
C37 H37B 0.9800 . ?
C37 H37C 0.9800 . ?
C38 H38A 0.9800 . ?
C38 H38B 0.9800 . ?
C38 H38C 0.9800 . ?
C39 C40 1.506(3) . ?
C40 C41 1.393(3) . ?
C40 C45 1.400(3) . ?
C41 H41 0.9500 . ?
C41 C42 1.385(3) . ?
C42 H42 0.9500 . ?
C42 C43 1.388(4) . ?
C43 H43 0.9500 . ?
C43 C44 1.379(4) . ?
C44 H44 0.9500 . ?
C44 C45 1.383(3) . ?
C45 H45 0.9500 . ?
C18A H18D 0.9800 . ?
C18A H18E 0.9800 . ?
C18A H18F 0.9800 . ?
C18A C17A 1.529(9) . ?
C19A H19D 0.9800 . ?
C19A H19E 0.9800 . ?
C19A H19F 0.9800 . ?
C19A C17A 1.538(8) . ?
C17A C20A 1.534(8) . ?
C20A H20D 0.9800 . ?
C20A H20E 0.9800 . ?
C20A H20F 0.9800 . ?

loop_
_geom_torsion_atom_site_label_1
_geom_torsion_atom_site_label_2
_geom_torsion_atom_site_label_3
_geom_torsion_atom_site_label_4
_geom_torsion
_geom_torsion_site_symmetry_1
_geom_torsion_site_symmetry_2
_geom_torsion_site_symmetry_3
_geom_torsion_site_symmetry_4
_geom_torsion_publ_flag
P Si1 N1 C6 39.7(2) . . . . ?
P Si1 N1 C10 -115.20(12) . . . . ?
P Si1 N2 C10 94.65(12) . . . . ?
P Si1 N2 C17B -95.4(8) . . . . ?
P Si1 N2 C17A -94.0(5) . . . . ?
P Si1 N3 C21 -157.60(13) . . . . ?
P Si1 N3 C23 38.51(19) . . . . ?
P C1 C2 C3 75.4(2) . . . . ?
P C1 C2 C4 -46.1(2) . . . . ?
P C1 C2 C5 -163.49(16) . . . . ?
Si1 P C1 Si2 47.90(11) . . . . ?
Si1 P C1 C2 -88.64(16) . . . . ?
Si1 N1 C6 C7 38.3(3) . . . . ?
Si1 N1 C6 C8 156.08(19) . . . . ?
Si1 N1 C6 C9 -81.1(2) . . . . ?
Si1 N1 C10 N2 -3.27(17) . . . . ?
Si1 N1 C10 C11 178.7(2) . . . . ?
Si1 N2 C10 N1 3.17(16) . . . . ?
Si1 N2 C10 C11 -178.79(19) . . . . ?
Si1 N2 C17B C18B -11.7(13) . . . . ?
Si1 N2 C17B C19B 105.3(10) . . . . ?
Si1 N2 C17B C20B -129.9(8) . . . . ?
Si1 N2 C17A C18A 10.7(9) . . . . ?
Si1 N2 C17A C19A -108.0(6) . . . . ?
Si1 N2 C17A C20A 130.1(6) . . . . ?
Si1 N3 C21 C22 123.94(18) . . . . ?
Si1 N3 C23 C24 137.30(18) . . . . ?
Si1 N3 C23 C28 -41.6(3) . . . . ?
Si2 N4 C27 C26 -179.6(2) . . . . ?
Si2 N4 C27 C28 1.52(17) . . . . ?
Si2 N4 C29 C30 -102.0(3) . . . . ?
Si2 N5 C31 C32 4.3(3) . . . . ?
Si2 N5 C31 C33 124.64(18) . . . . ?
Si2 N5 C31 C34 -113.50(18) . . . . ?
Si2 N5 C39 N6 37.4(2) . . . . ?
Si2 N5 C39 C40 -136.44(15) . . . . ?
Si2 C1 C2 C3 -54.6(3) . . . . ?
Si2 C1 C2 C4 -176.06(15) . . . . ?
Si2 C1 C2 C5 66.6(2) . . . . ?
N1 Si1 N2 C10 -2.36(12) . . . . ?
N1 Si1 N2 C17B 167.6(8) . . . . ?
N1 Si1 N2 C17A 169.0(5) . . . . ?
N1 Si1 N3 C21 -22.56(18) . . . . ?
N1 Si1 N3 C23 173.54(14) . . . . ?
N1 C10 C11 C12 -100.8(3) . . . . ?
N1 C10 C11 C16 81.7(3) . . . . ?
N2 Si1 N1 C6 157.2(2) . . . . ?
N2 Si1 N1 C10 2.33(12) . . . . ?
N2 Si1 N3 C21 50.48(17) . . . . ?
N2 Si1 N3 C23 -113.41(16) . . . . ?
N2 C10 C11 C12 81.5(3) . . . . ?
N2 C10 C11 C16 -95.9(3) . . . . ?
N3 Si1 N1 C6 -107.3(2) . . . . ?
N3 Si1 N1 C10 97.76(14) . . . . ?
N3 Si1 N2 C10 -109.28(13) . . . . ?
N3 Si1 N2 C17B 60.6(8) . . . . ?
N3 Si1 N2 C17A 62.1(5) . . . . ?
N3 C23 C24 C25 -177.6(2) . . . . ?
N3 C23 C28 Si2 1.1(4) . . . . ?
N3 C23 C28 C27 176.98(19) . . . . ?
N4 Si2 N5 C31 70.06(19) . . . . ?
N4 Si2 N5 C39 -86.71(15) . . . . ?
N4 Si2 C1 P -148.59(9) . . . . ?
N4 Si2 C1 C2 -14.6(2) . . . . ?
N4 Si2 C28 C23 177.6(4) . . . . ?
N4 Si2 C28 C27 1.15(13) . . . . ?
N4 C27 C28 Si2 -1.46(16) . . . . ?
N4 C27 C28 C23 -179.45(19) . . . . ?
N5 Si2 N4 C27 -117.39(13) . . . . ?
N5 Si2 N4 C29 63.8(3) . . . . ?
N5 Si2 C1 P 70.88(11) . . . . ?
N5 Si2 C1 C2 -155.10(15) . . . . ?
N5 Si2 C28 C23 -69.4(4) . . . . ?
N5 Si2 C28 C27 114.15(13) . . . . ?
N5 C39 C40 C41 -115.8(2) . . . . ?
N5 C39 C40 C45 61.3(3) . . . . ?
N6 C39 C40 C41 71.2(3) . . . . ?
N6 C39 C40 C45 -111.7(2) . . . . ?
C1 Si2 N4 C27 104.44(14) . . . . ?
C1 Si2 N4 C29 -74.4(3) . . . . ?
C1 Si2 N5 C31 -148.30(16) . . . . ?
C1 Si2 N5 C39 54.93(15) . . . . ?
C1 Si2 C28 C23 61.1(4) . . . . ?
C1 Si2 C28 C27 -115.35(13) . . . . ?
C6 N1 C10 N2 -160.90(19) . . . . ?
C6 N1 C10 C11 21.1(3) . . . . ?
C10 N1 C6 C7 -174.3(2) . . . . ?
C10 N1 C6 C8 -56.4(3) . . . . ?
C10 N1 C6 C9 66.4(3) . . . . ?
C10 N2 C17B C18B 155.5(6) . . . . ?
C10 N2 C17B C19B -87.5(10) . . . . ?
C10 N2 C17B C20B 37.3(12) . . . . ?
C10 N2 C17A C18A 179.2(5) . . . . ?
C10 N2 C17A C19A 60.5(8) . . . . ?
C10 N2 C17A C20A -61.3(8) . . . . ?
C10 C11 C12 C13 -175.74(19) . . . . ?
C10 C11 C16 C15 175.7(2) . . . . ?
C11 C12 C13 C14 -0.8(3) . . . . ?
C12 C11 C16 C15 -1.8(3) . . . . ?
C12 C13 C14 C15 0.0(3) . . . . ?
C13 C14 C15 C16 -0.1(3) . . . . ?
C14 C15 C16 C11 0.9(3) . . . . ?
C16 C11 C12 C13 1.7(3) . . . . ?
C17B N2 C10 N1 -168.8(6) . . . . ?
C17B N2 C10 C11 9.2(7) . . . . ?
C21 N3 C23 C24 -27.1(3) . . . . ?
C21 N3 C23 C28 154.04(19) . . . . ?
C23 N3 C21 C22 -71.7(2) . . . . ?
C23 C24 C25 C26 -0.1(4) . . . . ?
C24 C23 C28 Si2 -177.8(3) . . . . ?
C24 C23 C28 C27 -2.0(3) . . . . ?
C24 C25 C26 C27 -0.5(4) . . . . ?
C25 C26 C27 N4 -179.0(2) . . . . ?
C25 C26 C27 C28 -0.3(3) . . . . ?
C26 C27 C28 Si2 179.5(2) . . . . ?
C26 C27 C28 C23 1.5(3) . . . . ?
C27 N4 C29 C30 79.4(3) . . . . ?
C28 Si2 N4 C27 -1.17(13) . . . . ?
C28 Si2 N4 C29 -180.0(3) . . . . ?
C28 Si2 N5 C31 -17.9(2) . . . . ?
C28 Si2 N5 C39 -174.67(12) . . . . ?
C28 Si2 C1 P -64.17(11) . . . . ?
C28 Si2 C1 C2 69.84(18) . . . . ?
C28 C23 C24 C25 1.3(3) . . . . ?
C29 N4 C27 C26 -0.4(4) . . . . ?
C29 N4 C27 C28 -179.33(19) . . . . ?
C31 N5 C39 N6 -122.4(2) . . . . ?
C31 N5 C39 C40 63.7(2) . . . . ?
C35 N6 C39 N5 -174.88(18) . . . . ?
C35 N6 C39 C40 -2.0(3) . . . . ?
C39 N5 C31 C32 160.26(17) . . . . ?
C39 N5 C31 C33 -79.4(2) . . . . ?
C39 N5 C31 C34 42.4(2) . . . . ?
C39 N6 C35 C36 173.9(2) . . . . ?
C39 N6 C35 C37 -70.8(3) . . . . ?
C39 N6 C35 C38 55.9(3) . . . . ?
C39 C40 C41 C42 178.2(2) . . . . ?
C39 C40 C45 C44 180.0(2) . . . . ?
C40 C41 C42 C43 1.2(4) . . . . ?
C41 C40 C45 C44 -2.7(3) . . . . ?
C41 C42 C43 C44 -2.1(4) . . . . ?
C42 C43 C44 C45 0.5(4) . . . . ?
C43 C44 C45 C40 1.9(3) . . . . ?
C45 C40 C41 C42 1.2(3) . . . . ?
C17A N2 C10 N1 -169.1(5) . . . . ?
C17A N2 C10 C11 8.9(6) . . . . ?
